data_2106979
loop_
_publ_author_name
'Henke, H.'

_publ_section_title
;
 Hydrate der Hexachloroantimon(V)saeure. Kristallstruktur des Trihydrats H
 Sb Cl6 (H2 O)3 mit dem Kation (H14 O6)(2+)
;
_journal_name_full 'Acta Crystallographica B (24,1968-38,1982)'
_journal_page_first 2001
_journal_page_last 2005
_journal_volume 36
_journal_year 1980
_chemical_formula_sum 'Cl6 H7 O3 Sb'
_chemical_name_systematic 'H Sb Cl6 (H2 O)3'
_space_group_IT_number 14
_symmetry_space_group_name_Hall '-P 2ybc'
_symmetry_space_group_name_H-M 'P 1 21/c 1'
_cell_angle_alpha 90
_cell_angle_beta 95.34
_cell_angle_gamma 90
_cell_formula_units_Z 4
_cell_length_a 6.85
_cell_length_b 12.87
_cell_length_c 12.52
_cell_volume 1098.967
_citation_journal_id_ASTM ACBCAR
_cod_data_source_file Henke_ACBCAR_1980_1297.cif
_cod_data_source_block H7Cl6O3Sb1
_cod_original_formula_sum 'H7 Cl6 O3 Sb1'
_cod_database_code 2106979

loop_
_symmetry_equiv_pos_as_xyz
x,y,z
-x,y+1/2,-z+1/2
-x,-y,-z
x,-y-1/2,z-1/2

loop_
_atom_site_label
_atom_site_type_symbol
_atom_site_fract_x
_atom_site_fract_y
_atom_site_fract_z
_atom_site_occupancy
_atom_site_U_iso_or_equiv
Cl1 Cl-1 0.2199 0.1811 0.0145 1 0.0
Cl2 Cl-1 0.5675 0.0359 0.145 1 0.0
Cl6 Cl-1 0.4934 0.2828 0.2207 1 0.0
Cl3 Cl-1 0.0969 -0.0186 0.1666 1 0.0
O2 O-2 0.8417 0.1212 0.5094 1 0.0
Cl5 Cl-1 0.0206 0.2237 0.2457 1 0.0
Cl4 Cl-1 0.3786 0.0826 0.3761 1 0.0
O3 O-2 0.7153 0.2932 0.4727 1 0.0
O1 O-2 0.8433 -0.0398 0.3765 1 0.0
Sb1 Sb+5 0.2957 0.13165 0.1953 1 0.0
